data_7129785
loop_
_publ_author_name
'Maier, Matthias'
'Klopf, Jonas'
'Glasmacher, Clemens'
'Fantuzzi, Felipe'
'Bachmann, Jonas'
'Ayhan, Ozan'
'Koner, Abhishek'
'Engels, Bernd'
'Helten, Holger'

_publ_section_title
;
 Electrophilic activation of difunctional aminoboranes: B-N coupling
 <i>versus</i> intramolecular Cl/Me exchange.
;
_journal_issue 28
_journal_name_full 'Chemical communications (Cambridge, England)'
_journal_page_first 4464
_journal_page_last 4467
_journal_paper_doi 10.1039/d2cc00976e
_journal_volume 58
_journal_year 2022
_chemical_formula_moiety 'C13 H23 B Cl N Si'
_chemical_formula_sum 'C13 H23 B Cl N Si'
_chemical_formula_weight 267.67
_chemical_properties_physical Air-sensitive,Moisture-sensitive
_space_group_crystal_system monoclinic
_space_group_IT_number 14
_space_group_name_Hall '-P 2ybc'
_space_group_name_H-M_alt 'P 1 21/c 1'
_atom_sites_solution_hydrogens geom
_atom_sites_solution_primary dual
_atom_sites_solution_secondary difmap
_audit_creation_date 2021-12-20
_audit_creation_method
;
Olex2 1.3
(compiled 2020.11.12 svn.r5f609507 for OlexSys, GUI svn.r6272)
;
_audit_update_record
;
2021-12-20 deposited with the CCDC.	2022-03-08 downloaded from the CCDC.
;
_cell_angle_alpha 90
_cell_angle_beta 103.076(15)
_cell_angle_gamma 90
_cell_formula_units_Z 4
_cell_length_a 8.256(4)
_cell_length_b 11.579(6)
_cell_length_c 16.616(8)
_cell_measurement_reflns_used 5622
_cell_measurement_temperature 98(2)
_cell_measurement_theta_max 26.35
_cell_measurement_theta_min 2.53
_cell_volume 1547.2(13)
_computing_cell_refinement 'SAINT V8.40A (Bruker, 2019)'
_computing_data_collection 'Bruker APEX2'
_computing_data_reduction 'SAINT V8.40A (Bruker, 2019)'
_computing_molecular_graphics 'Olex2 1.3 (Dolomanov et al., 2009)'
_computing_publication_material 'Olex2 1.3 (Dolomanov et al., 2009)'
_computing_structure_refinement 'olex2.refine 1.3 (Bourhis et al., 2015)'
_computing_structure_solution 'olex2.solve 1.3 (Bourhis et al., 2015)'
_diffrn_ambient_temperature 98.42
_diffrn_detector_area_resol_mean 8.333
_diffrn_measured_fraction_theta_full 0.999
_diffrn_measured_fraction_theta_max 0.989
_diffrn_measurement_device_type 'Bruker APEX-II CCD'
_diffrn_measurement_method '\f and \w scans'
_diffrn_radiation_type MoK\a
_diffrn_radiation_wavelength 0.71073
_diffrn_reflns_av_R_equivalents 0.0922
_diffrn_reflns_av_unetI/netI 0.0825
_diffrn_reflns_Laue_measured_fraction_full 0.999
_diffrn_reflns_Laue_measured_fraction_max 0.989
_diffrn_reflns_limit_h_max 10
_diffrn_reflns_limit_h_min -10
_diffrn_reflns_limit_k_max 14
_diffrn_reflns_limit_k_min -14
_diffrn_reflns_limit_l_max 20
_diffrn_reflns_limit_l_min -18
_diffrn_reflns_number 14118
_diffrn_reflns_point_group_measured_fraction_full 0.999
_diffrn_reflns_point_group_measured_fraction_max 0.989
_diffrn_reflns_theta_full 26.000
_diffrn_reflns_theta_max 26.431
_diffrn_reflns_theta_min 2.163
_diffrn_source 'rotating-anode X-ray tube'
_diffrn_source_current 40.0
_diffrn_source_power 2.0
_diffrn_source_voltage 50.0
_diffrn_standards_number 0
_exptl_absorpt_coefficient_mu 0.305
_exptl_absorpt_correction_T_max 0.7122
_exptl_absorpt_correction_T_min 0.5340
_exptl_absorpt_correction_type multi-scan
_exptl_absorpt_process_details
;
SADABS-2016/2 (Bruker,2016/2) was used for absorption correction.
wR2(int) was 0.1560 before and 0.1185 after correction.
The Ratio of minimum to maximum transmission is 0.7498.
The \l/2 correction factor is Not present.
;
_exptl_crystal_colour colourless
_exptl_crystal_density_diffrn 1.149
_exptl_crystal_description plate
_exptl_crystal_F_000 576
_exptl_crystal_size_max 0.467
_exptl_crystal_size_mid 0.343
_exptl_crystal_size_min 0.170
_refine_diff_density_max 0.699
_refine_diff_density_min -0.649
_refine_diff_density_rms 0.117
_refine_ls_extinction_method none
_refine_ls_goodness_of_fit_ref 1.037
_refine_ls_hydrogen_treatment constr
_refine_ls_matrix_type full
_refine_ls_number_parameters 161
_refine_ls_number_reflns 3160
_refine_ls_number_restraints 0
_refine_ls_restrained_S_all 1.037
_refine_ls_R_factor_all 0.0777
_refine_ls_R_factor_gt 0.0705
_refine_ls_shift/su_max 0.001
_refine_ls_shift/su_mean 0.000
_refine_ls_structure_factor_coef Fsqd
_refine_ls_weighting_details 'w=1/[\s^2^(Fo^2^)+(0.1501P)^2^] where P=(Fo^2^+2Fc^2^)/3'
_refine_ls_weighting_scheme calc
_refine_ls_wR_factor_gt 0.1954
_refine_ls_wR_factor_ref 0.2042
_reflns_Friedel_coverage 0.000
_reflns_number_gt 2693
_reflns_number_total 3160
_reflns_threshold_expression 'I > 2\s(I)'
_cod_data_source_file d2cc00976e2.cif
_cod_data_source_block test_a
_cod_depositor_comments 'Adding full bibliography for 7129785.cif.'
_cod_original_cell_volume 1547.3(13)
_cod_database_code 7129785
_shelx_shelxl_version_number 2018/3
_shelx_space_group_comment
;
The symmetry employed for this shelxl refinement is uniquely defined
by the following loop, which should always be used as a source of
symmetry information in preference to the above space-group names.
They are only intended as comments.
;
_olex2_refinement_description
;
1. Fixed Uiso
 At 1.2 times of:
  All C(H) groups
 At 1.5 times of:
  All C(H,H,H) groups
2.a Aromatic/amide H refined with riding coordinates:
 C3(H3), C5(H5)
2.b Idealised Me refined as rotating group:
 C1(H1a,H1b,H1c), C2(H2a,H2b,H2c), C3(H3a,H3b,H3c), C4(H4a,H4b,H4c), C7(H7a,
 H7b,H7c), C8(H8a,H8b,H8c), C9(H9a,H9b,H9c)
;
_olex2_submission_special_instructions 'No special instructions were received'

loop_
_space_group_symop_operation_xyz
'x, y, z'
'-x, y+1/2, -z+1/2'
'-x, -y, -z'
'x, -y-1/2, z-1/2'

loop_
_atom_site_label
_atom_site_type_symbol
_atom_site_fract_x
_atom_site_fract_y
_atom_site_fract_z
_atom_site_U_iso_or_equiv
_atom_site_adp_type
_atom_site_occupancy
_atom_site_site_symmetry_order
_atom_site_calc_flag
_atom_site_refinement_flags_posn
_atom_site_refinement_flags_adp
_atom_site_refinement_flags_occupancy
_atom_site_disorder_assembly
_atom_site_disorder_group
Cl1_1 Cl 0.91718(7) 0.82966(6) 0.61782(4) 0.0264(3) Uani 1 1 d . . . . .
Si1_1 Si 0.89392(8) 0.71633(5) 0.43266(4) 0.0154(3) Uani 1 1 d . . . . .
N1_1 N 0.7390(2) 0.69355(17) 0.49168(12) 0.0155(4) Uani 1 1 d . . . . .
B1_1 B 0.7453(3) 0.7364(2) 0.57067(17) 0.0169(6) Uani 1 1 d . . . . .
C1_1 C 0.5921(3) 0.6241(2) 0.45193(15) 0.0218(6) Uani 1 1 d . . . . .
H1A_1 H 0.515893 0.618346 0.489228 0.033 Uiso 1 1 calc R U . . .
H1B_1 H 0.627959 0.546589 0.439910 0.033 Uiso 1 1 calc R U . . .
H1C_1 H 0.535088 0.661458 0.400352 0.033 Uiso 1 1 calc R U . . .
C2_1 C 0.8284(3) 0.6349(2) 0.33396(16) 0.0222(6) Uani 1 1 d . . . . .
H2A_1 H 0.816234 0.552955 0.345992 0.033 Uiso 1 1 calc R U . . .
H2B_1 H 0.912737 0.643833 0.301308 0.033 Uiso 1 1 calc R U . . .
H2C_1 H 0.721873 0.665210 0.302660 0.033 Uiso 1 1 calc R U . . .
C3_1 C 1.0989(3) 0.6586(2) 0.48956(17) 0.0254(6) Uani 1 1 d . . . . .
H3A_1 H 1.131285 0.696136 0.543666 0.038 Uiso 1 1 calc R U . . .
H3B_1 H 1.183082 0.674152 0.457767 0.038 Uiso 1 1 calc R U . . .
H3C_1 H 1.090092 0.575040 0.497113 0.038 Uiso 1 1 calc R U . . .
C4_1 C 0.9083(4) 0.8723(2) 0.40852(17) 0.0273(6) Uani 1 1 d . . . . .
H4A_1 H 0.800464 0.899350 0.376388 0.041 Uiso 1 1 calc R U . . .
H4B_1 H 0.992989 0.883429 0.376356 0.041 Uiso 1 1 calc R U . . .
H4C_1 H 0.938960 0.916368 0.460089 0.041 Uiso 1 1 calc R U . . .
C1_2 C 0.6165(3) 0.7126(2) 0.62614(15) 0.0166(5) Uani 1 1 d . . . . .
C2_2 C 0.4852(3) 0.7908(2) 0.62637(15) 0.0174(5) Uani 1 1 d . . . . .
C3_2 C 0.3777(3) 0.7720(2) 0.67938(15) 0.0195(6) Uani 1 1 d . . . . .
H3_2 H 0.291282 0.826000 0.679785 0.023 Uiso 1 1 calc R U . . .
C4_2 C 0.3937(3) 0.6769(2) 0.73118(15) 0.0201(5) Uani 1 1 d . . . . .
C5_2 C 0.5223(3) 0.5992(2) 0.72998(15) 0.0194(5) Uani 1 1 d . . . . .
H5_2 H 0.534696 0.533103 0.764708 0.023 Uiso 1 1 calc R U . . .
C6_2 C 0.6336(3) 0.6164(2) 0.67872(15) 0.0178(5) Uani 1 1 d . . . . .
C7_2 C 0.4589(3) 0.8924(2) 0.56838(17) 0.0258(6) Uani 1 1 d . . . . .
H7A_2 H 0.356268 0.932509 0.571916 0.039 Uiso 1 1 calc R U . . .
H7B_2 H 0.450268 0.865277 0.511695 0.039 Uiso 1 1 calc R U . . .
H7C_2 H 0.553227 0.945568 0.583785 0.039 Uiso 1 1 calc R U . . .
C8_2 C 0.2754(3) 0.6572(2) 0.78757(17) 0.0291(7) Uani 1 1 d . . . . .
H8A_2 H 0.331452 0.676350 0.844507 0.044 Uiso 1 1 calc R U . . .
H8B_2 H 0.241145 0.575957 0.784643 0.044 Uiso 1 1 calc R U . . .
H8C_2 H 0.177249 0.706410 0.770016 0.044 Uiso 1 1 calc R U . . .
C9_2 C 0.7731(3) 0.5305(2) 0.68029(16) 0.0250(6) Uani 1 1 d . . . . .
H9A_2 H 0.772411 0.472398 0.723110 0.037 Uiso 1 1 calc R U . . .
H9B_2 H 0.880019 0.571099 0.692398 0.037 Uiso 1 1 calc R U . . .
H9C_2 H 0.756974 0.492433 0.626373 0.037 Uiso 1 1 calc R U . . .

loop_
_atom_site_aniso_label
_atom_site_aniso_U_11
_atom_site_aniso_U_22
_atom_site_aniso_U_33
_atom_site_aniso_U_23
_atom_site_aniso_U_13
_atom_site_aniso_U_12
Cl1_1 0.0247(4) 0.0365(5) 0.0199(4) -0.0119(3) 0.0091(3) -0.0141(3)
Si1_1 0.0168(4) 0.0181(4) 0.0121(4) -0.0014(2) 0.0051(3) -0.0011(2)
N1_1 0.0157(10) 0.0176(10) 0.0132(10) -0.0020(8) 0.0033(8) -0.0034(8)
B1_1 0.0165(12) 0.0159(12) 0.0174(14) 0.0002(10) 0.0020(11) -0.0016(10)
C1_1 0.0190(12) 0.0298(14) 0.0161(13) -0.0055(10) 0.0025(10) -0.0063(10)
C2_1 0.0249(13) 0.0267(13) 0.0162(13) -0.0037(10) 0.0070(10) -0.0010(10)
C3_1 0.0198(13) 0.0324(15) 0.0231(14) -0.0053(11) 0.0029(11) 0.0023(10)
C4_1 0.0361(15) 0.0247(13) 0.0241(14) 0.0010(11) 0.0130(12) -0.0053(11)
C1_2 0.0178(12) 0.0193(12) 0.0121(12) -0.0049(9) 0.0022(9) -0.0032(9)
C2_2 0.0159(12) 0.0196(12) 0.0159(12) -0.0022(9) 0.0019(9) -0.0023(9)
C3_2 0.0168(12) 0.0235(13) 0.0180(13) -0.0063(10) 0.0037(10) 0.0020(9)
C4_2 0.0190(12) 0.0265(13) 0.0153(12) -0.0065(10) 0.0048(10) -0.0067(10)
C5_2 0.0225(12) 0.0219(12) 0.0135(12) 0.0005(9) 0.0032(10) -0.0036(9)
C6_2 0.0207(12) 0.0201(12) 0.0132(12) -0.0038(9) 0.0049(9) -0.0020(9)
C7_2 0.0291(14) 0.0270(14) 0.0232(14) 0.0032(11) 0.0099(11) 0.0055(11)
C8_2 0.0305(15) 0.0338(15) 0.0275(16) -0.0042(12) 0.0160(13) -0.0069(11)
C9_2 0.0287(13) 0.0249(13) 0.0236(14) 0.0022(11) 0.0104(11) 0.0054(10)

loop_
_atom_type_symbol
_atom_type_description
_atom_type_scat_dispersion_real
_atom_type_scat_dispersion_imag
_atom_type_scat_source
C C 0.0033 0.0016 'International Tables Vol C Tables 4.2.6.8 and 6.1.1.4'
H H 0.0000 0.0000 'International Tables Vol C Tables 4.2.6.8 and 6.1.1.4'
B B 0.0013 0.0007 'International Tables Vol C Tables 4.2.6.8 and 6.1.1.4'
N N 0.0061 0.0033 'International Tables Vol C Tables 4.2.6.8 and 6.1.1.4'
Si Si 0.0817 0.0704 'International Tables Vol C Tables 4.2.6.8 and 6.1.1.4'
Cl Cl 0.1484 0.1585 'International Tables Vol C Tables 4.2.6.8 and 6.1.1.4'

loop_
_geom_angle_atom_site_label_1
_geom_angle_atom_site_label_2
_geom_angle_atom_site_label_3
_geom_angle
_geom_angle_site_symmetry_1
_geom_angle_site_symmetry_3
_geom_angle_publ_flag
N1_1 Si1_1 C2_1 107.78(11) . . ?
N1_1 Si1_1 C3_1 110.28(11) . . ?
N1_1 Si1_1 C4_1 110.36(11) . . ?
C2_1 Si1_1 C3_1 108.30(12) . . ?
C4_1 Si1_1 C2_1 108.75(13) . . ?
C4_1 Si1_1 C3_1 111.26(13) . . ?
B1_1 N1_1 Si1_1 125.59(17) . . ?
B1_1 N1_1 C1_1 117.8(2) . . ?
C1_1 N1_1 Si1_1 116.65(15) . . ?
N1_1 B1_1 Cl1_1 118.54(19) . . ?
N1_1 B1_1 C1_2 126.9(2) . . ?
C1_2 B1_1 Cl1_1 114.55(18) . . ?
N1_1 C1_1 H1A_1 109.5 . . ?
N1_1 C1_1 H1B_1 109.5 . . ?
N1_1 C1_1 H1C_1 109.5 . . ?
H1A_1 C1_1 H1B_1 109.5 . . ?
H1A_1 C1_1 H1C_1 109.5 . . ?
H1B_1 C1_1 H1C_1 109.5 . . ?
Si1_1 C2_1 H2A_1 109.5 . . ?
Si1_1 C2_1 H2B_1 109.5 . . ?
Si1_1 C2_1 H2C_1 109.5 . . ?
H2A_1 C2_1 H2B_1 109.5 . . ?
H2A_1 C2_1 H2C_1 109.5 . . ?
H2B_1 C2_1 H2C_1 109.5 . . ?
Si1_1 C3_1 H3A_1 109.5 . . ?
Si1_1 C3_1 H3B_1 109.5 . . ?
Si1_1 C3_1 H3C_1 109.5 . . ?
H3A_1 C3_1 H3B_1 109.5 . . ?
H3A_1 C3_1 H3C_1 109.5 . . ?
H3B_1 C3_1 H3C_1 109.5 . . ?
Si1_1 C4_1 H4A_1 109.5 . . ?
Si1_1 C4_1 H4B_1 109.5 . . ?
Si1_1 C4_1 H4C_1 109.5 . . ?
H4A_1 C4_1 H4B_1 109.5 . . ?
H4A_1 C4_1 H4C_1 109.5 . . ?
H4B_1 C4_1 H4C_1 109.5 . . ?
C2_2 C1_2 B1_1 120.5(2) . . ?
C6_2 C1_2 B1_1 121.0(2) . . ?
C6_2 C1_2 C2_2 118.4(2) . . ?
C1_2 C2_2 C7_2 119.9(2) . . ?
C3_2 C2_2 C1_2 119.8(2) . . ?
C3_2 C2_2 C7_2 120.3(2) . . ?
C2_2 C3_2 H3_2 119.0 . . ?
C4_2 C3_2 C2_2 121.9(2) . . ?
C4_2 C3_2 H3_2 119.0 . . ?
C3_2 C4_2 C5_2 118.0(2) . . ?
C3_2 C4_2 C8_2 121.3(2) . . ?
C5_2 C4_2 C8_2 120.7(2) . . ?
C4_2 C5_2 H5_2 119.2 . . ?
C4_2 C5_2 C6_2 121.5(2) . . ?
C6_2 C5_2 H5_2 119.2 . . ?
C1_2 C6_2 C9_2 120.0(2) . . ?
C5_2 C6_2 C1_2 120.3(2) . . ?
C5_2 C6_2 C9_2 119.7(2) . . ?
C2_2 C7_2 H7A_2 109.5 . . ?
C2_2 C7_2 H7B_2 109.5 . . ?
C2_2 C7_2 H7C_2 109.5 . . ?
H7A_2 C7_2 H7B_2 109.5 . . ?
H7A_2 C7_2 H7C_2 109.5 . . ?
H7B_2 C7_2 H7C_2 109.5 . . ?
C4_2 C8_2 H8A_2 109.5 . . ?
C4_2 C8_2 H8B_2 109.5 . . ?
C4_2 C8_2 H8C_2 109.5 . . ?
H8A_2 C8_2 H8B_2 109.5 . . ?
H8A_2 C8_2 H8C_2 109.5 . . ?
H8B_2 C8_2 H8C_2 109.5 . . ?
C6_2 C9_2 H9A_2 109.5 . . ?
C6_2 C9_2 H9B_2 109.5 . . ?
C6_2 C9_2 H9C_2 109.5 . . ?
H9A_2 C9_2 H9B_2 109.5 . . ?
H9A_2 C9_2 H9C_2 109.5 . . ?
H9B_2 C9_2 H9C_2 109.5 . . ?

loop_
_geom_bond_atom_site_label_1
_geom_bond_atom_site_label_2
_geom_bond_distance
_geom_bond_site_symmetry_2
_geom_bond_publ_flag
Cl1_1 B1_1 1.814(3) . ?
Si1_1 N1_1 1.798(2) . ?
Si1_1 C2_1 1.862(3) . ?
Si1_1 C3_1 1.866(3) . ?
Si1_1 C4_1 1.860(3) . ?
N1_1 B1_1 1.393(4) . ?
N1_1 C1_1 1.481(3) . ?
B1_1 C1_2 1.581(3) . ?
C1_1 H1A_1 0.9800 . ?
C1_1 H1B_1 0.9800 . ?
C1_1 H1C_1 0.9800 . ?
C2_1 H2A_1 0.9800 . ?
C2_1 H2B_1 0.9800 . ?
C2_1 H2C_1 0.9800 . ?
C3_1 H3A_1 0.9800 . ?
C3_1 H3B_1 0.9800 . ?
C3_1 H3C_1 0.9800 . ?
C4_1 H4A_1 0.9800 . ?
C4_1 H4B_1 0.9800 . ?
C4_1 H4C_1 0.9800 . ?
C1_2 C2_2 1.413(3) . ?
C1_2 C6_2 1.403(4) . ?
C2_2 C3_2 1.402(3) . ?
C2_2 C7_2 1.505(3) . ?
C3_2 H3_2 0.9500 . ?
C3_2 C4_2 1.385(4) . ?
C4_2 C5_2 1.396(3) . ?
C4_2 C8_2 1.515(3) . ?
C5_2 H5_2 0.9500 . ?
C5_2 C6_2 1.402(3) . ?
C6_2 C9_2 1.518(3) . ?
C7_2 H7A_2 0.9800 . ?
C7_2 H7B_2 0.9800 . ?
C7_2 H7C_2 0.9800 . ?
C8_2 H8A_2 0.9800 . ?
C8_2 H8B_2 0.9800 . ?
C8_2 H8C_2 0.9800 . ?
C9_2 H9A_2 0.9800 . ?
C9_2 H9B_2 0.9800 . ?
C9_2 H9C_2 0.9800 . ?

loop_
_geom_torsion_atom_site_label_1
_geom_torsion_atom_site_label_2
_geom_torsion_atom_site_label_3
_geom_torsion_atom_site_label_4
_geom_torsion
_geom_torsion_site_symmetry_1
_geom_torsion_site_symmetry_2
_geom_torsion_site_symmetry_3
_geom_torsion_site_symmetry_4
_geom_torsion_publ_flag
Cl1_1 B1_1 C1_2 C2_2 85.1(3) . . . . ?
Cl1_1 B1_1 C1_2 C6_2 -92.2(3) . . . . ?
Si1_1 N1_1 B1_1 Cl1_1 3.4(3) . . . . ?
Si1_1 N1_1 B1_1 C1_2 -176.45(18) . . . . ?
N1_1 B1_1 C1_2 C2_2 -95.1(3) . . . . ?
N1_1 B1_1 C1_2 C6_2 87.6(3) . . . . ?
B1_1 C1_2 C2_2 C3_2 -176.4(2) . . . . ?
B1_1 C1_2 C2_2 C7_2 5.0(3) . . . . ?
B1_1 C1_2 C6_2 C5_2 177.4(2) . . . . ?
B1_1 C1_2 C6_2 C9_2 -2.6(4) . . . . ?
C1_1 N1_1 B1_1 Cl1_1 -175.95(18) . . . . ?
C1_1 N1_1 B1_1 C1_2 4.2(4) . . . . ?
C2_1 Si1_1 N1_1 B1_1 177.5(2) . . . . ?
C2_1 Si1_1 N1_1 C1_1 -3.1(2) . . . . ?
C3_1 Si1_1 N1_1 B1_1 59.5(2) . . . . ?
C3_1 Si1_1 N1_1 C1_1 -121.15(18) . . . . ?
C4_1 Si1_1 N1_1 B1_1 -63.9(2) . . . . ?
C4_1 Si1_1 N1_1 C1_1 115.51(19) . . . . ?
C1_2 C2_2 C3_2 C4_2 -1.3(4) . . . . ?
C2_2 C1_2 C6_2 C5_2 0.0(4) . . . . ?
C2_2 C1_2 C6_2 C9_2 180.0(2) . . . . ?
C2_2 C3_2 C4_2 C5_2 0.5(4) . . . . ?
C2_2 C3_2 C4_2 C8_2 -179.4(2) . . . . ?
C3_2 C4_2 C5_2 C6_2 0.6(4) . . . . ?
C4_2 C5_2 C6_2 C1_2 -0.8(4) . . . . ?
C4_2 C5_2 C6_2 C9_2 179.2(2) . . . . ?
C6_2 C1_2 C2_2 C3_2 1.0(3) . . . . ?
C6_2 C1_2 C2_2 C7_2 -177.6(2) . . . . ?
C7_2 C2_2 C3_2 C4_2 177.3(2) . . . . ?
C8_2 C4_2 C5_2 C6_2 -179.5(2) . . . . ?
